data_1512771
loop_
_publ_author_name
'Paul J. Calderone'
'Debasis Banerjee'
'Anna M. Plonka'
'Sun Jin Kim'
'John B. Parise'

_publ_section_title
;
 Temperature dependent structure formation and photoluminescence studies
 of a series of magnesium-based coordination networks
;
_journal_name_full
;
Inorganica Chimica Acta
;
_journal_page_first 452
_journal_page_last 458
_journal_paper_doi 10.1016/j.ica.2012.08.033
_journal_volume 394
_journal_year 2013
_chemical_formula_moiety 'C30 H34 Mg3 N4 O16'
_chemical_formula_sum 'C30 H34 Mg3 N4 O16'
_chemical_formula_weight 779.54
_space_group_IT_number 14
_symmetry_cell_setting monoclinic
_symmetry_Int_Tables_number 14
_symmetry_space_group_name_Hall '-P 2ybc'
_symmetry_space_group_name_H-M 'P 1 21/c 1'
_atom_sites_solution_hydrogens geom
_atom_sites_solution_primary direct
_atom_sites_solution_secondary difmap
_cell_angle_alpha 90.00
_cell_angle_beta 116.87(3)
_cell_angle_gamma 90.00
_cell_formula_units_Z 4
_cell_length_a 17.490(4)
_cell_length_b 11.940(2)
_cell_length_c 18.460(4)
_cell_measurement_temperature 298(2)
_cell_volume 3438.8(15)
_computing_structure_refinement 'SHELXL-97 (Sheldrick, 1997)'
_computing_structure_solution 'SHELXS-97 (Sheldrick, 2008)'
_diffrn_ambient_temperature 298(2)
_diffrn_measured_fraction_theta_full 1.000
_diffrn_measured_fraction_theta_max 1.000
_diffrn_radiation_monochromator graphite
_diffrn_radiation_source 'fine-focus sealed tube'
_diffrn_radiation_type MoK\a
_diffrn_radiation_wavelength 0.71073
_diffrn_reflns_av_R_equivalents 0.0304
_diffrn_reflns_av_sigmaI/netI 0.0357
_diffrn_reflns_limit_h_max 20
_diffrn_reflns_limit_h_min -21
_diffrn_reflns_limit_k_max 14
_diffrn_reflns_limit_k_min -14
_diffrn_reflns_limit_l_max 23
_diffrn_reflns_limit_l_min -23
_diffrn_reflns_number 22544
_diffrn_reflns_theta_full 26.37
_diffrn_reflns_theta_max 26.37
_diffrn_reflns_theta_min 1.31
_exptl_absorpt_coefficient_mu 0.170
_exptl_absorpt_correction_T_max 0.988
_exptl_absorpt_correction_T_min 0.96
_exptl_absorpt_correction_type multi-scan
_exptl_absorpt_process_details 'SADABS, Sheldrick (2008)'
_exptl_crystal_colour colorless
_exptl_crystal_density_diffrn 1.506
_exptl_crystal_density_method 'not measured'
_exptl_crystal_description needle
_exptl_crystal_F_000 1624
_exptl_crystal_size_max 0.2
_exptl_crystal_size_mid 0.08
_exptl_crystal_size_min 0.05
_refine_diff_density_max 1.020
_refine_diff_density_min -0.380
_refine_diff_density_rms 0.057
_refine_ls_extinction_method none
_refine_ls_goodness_of_fit_ref 0.998
_refine_ls_hydrogen_treatment constr
_refine_ls_matrix_type full
_refine_ls_number_parameters 478
_refine_ls_number_reflns 7025
_refine_ls_number_restraints 0
_refine_ls_restrained_S_all 0.998
_refine_ls_R_factor_all 0.0586
_refine_ls_R_factor_gt 0.0428
_refine_ls_shift/su_max 0.000
_refine_ls_shift/su_mean 0.000
_refine_ls_structure_factor_coef Fsqd
_refine_ls_weighting_details 'calc w=1/[\s^2^(Fo^2^)+(0.0631P)^2^+2.5379P] where P=(Fo^2^+2Fc^2^)/3'
_refine_ls_weighting_scheme calc
_refine_ls_wR_factor_gt 0.1124
_refine_ls_wR_factor_ref 0.1229
_reflns_number_gt 5475
_reflns_number_total 7023
_reflns_threshold_expression >2sigma(I)
_cod_data_source_file ICA-2013-394-452-458-4.cif
_cod_data_source_block comp3
_cod_original_sg_symbol_Hall '-P 2ybc '
_cod_original_sg_symbol_H-M 'P 21/c'
_cod_database_code 1512771

loop_
_symmetry_equiv_pos_as_xyz
'x, y, z'
'-x, y+1/2, -z+1/2'
'-x, -y, -z'
'x, -y-1/2, z-1/2'

loop_
_atom_site_label
_atom_site_type_symbol
_atom_site_fract_x
_atom_site_fract_y
_atom_site_fract_z
_atom_site_U_iso_or_equiv
_atom_site_adp_type
_atom_site_occupancy
_atom_site_symmetry_multiplicity
_atom_site_calc_flag
_atom_site_refinement_flags
Mg1 Mg 0.28708(4) 0.41796(6) 0.02756(4) 0.01933(15) Uani 1 1 d .
Mg2 Mg 0.28782(4) 0.55243(6) 0.19956(4) 0.02245(16) Uani 1 1 d .
Mg3 Mg 0.16590(4) 0.32095(6) 0.38176(4) 0.02507(17) Uani 1 1 d .
O1 O 0.32084(9) 0.11764(12) 0.44021(8) 0.0264(3) Uani 1 1 d .
O2 O 0.30523(9) 0.40537(11) 0.15073(8) 0.0215(3) Uani 1 1 d .
O3 O 0.18511(9) 0.52388(13) -0.01732(9) 0.0269(3) Uani 1 1 d .
O4 O 0.18690(9) 0.59469(13) 0.09496(9) 0.0275(3) Uani 1 1 d .
O5 O 0.37298(10) 0.29009(13) 0.10880(8) 0.0296(3) Uani 1 1 d .
O6 O -0.20667(9) 0.52092(13) -0.24289(9) 0.0281(3) Uani 1 1 d .
O8 O -0.18666(9) 0.71296(12) 0.00971(9) 0.0260(3) Uani 1 1 d .
O9 O 0.62800(10) 0.12260(14) 0.33336(10) 0.0331(4) Uani 1 1 d .
O13 O 0.61487(9) 0.03407(13) 0.43328(9) 0.0302(3) Uani 1 1 d .
O10 O 0.28638(10) 0.29498(13) 0.40222(10) 0.0307(4) Uani 1 1 d .
O11 O -0.06265(10) 0.78268(15) 0.09400(10) 0.0361(4) Uani 1 1 d .
O12 O -0.11080(10) 0.58318(14) -0.28041(9) 0.0314(4) Uani 1 1 d .
C4 C -0.07880(13) 0.59721(17) -0.14157(12) 0.0219(4) Uani 1 1 d .
C1 C 0.15111(12) 0.57296(16) 0.02097(12) 0.0216(4) Uani 1 1 d .
C8 C -0.10743(13) 0.72701(18) 0.03188(12) 0.0242(4) Uani 1 1 d .
C5 C -0.13636(13) 0.56365(17) -0.22804(12) 0.0228(4) Uani 1 1 d .
C10 C 0.35660(13) 0.32397(17) 0.16372(12) 0.0226(4) Uani 1 1 d .
C2 C 0.05849(13) 0.60630(17) -0.02410(12) 0.0221(4) Uani 1 1 d .
C7 C -0.06675(13) 0.67810(17) -0.01710(12) 0.0227(4) Uani 1 1 d .
C17 C 0.58857(13) 0.09699(17) 0.37298(12) 0.0233(4) Uani 1 1 d .
C11 C 0.39302(13) 0.26658(18) 0.24356(12) 0.0231(4) Uani 1 1 d .
C16 C 0.50164(13) 0.15017(17) 0.34369(12) 0.0234(4) Uani 1 1 d .
C13 C 0.37721(13) 0.20324(17) 0.35957(12) 0.0228(4) Uani 1 1 d .
C14 C 0.32395(12) 0.20463(17) 0.40488(11) 0.0216(4) Uani 1 1 d .
C3 C 0.00828(13) 0.57704(17) -0.10500(12) 0.0224(4) Uani 1 1 d .
H3 H 0.0335 0.5438 -0.1345 0.027 Uiso 1 1 calc R
C6 C -0.11572(13) 0.64669(17) -0.09682(12) 0.0231(4) Uani 1 1 d .
H6 H -0.1746 0.6589 -0.1211 0.028 Uiso 1 1 calc R
C9 C 0.02067(13) 0.65894(17) 0.01854(12) 0.0240(4) Uani 1 1 d .
H9 H 0.0545 0.6817 0.0718 0.029 Uiso 1 1 calc R
C12 C 0.34881(13) 0.26673(18) 0.28974(12) 0.0235(4) Uani 1 1 d .
H12 H 0.2996 0.3100 0.2735 0.028 Uiso 1 1 calc R
C15 C 0.45323(13) 0.14273(18) 0.38609(12) 0.0241(4) Uani 1 1 d .
H15 H 0.4715 0.0976 0.4319 0.029 Uiso 1 1 calc R
C18 C 0.47000(13) 0.21007(17) 0.27187(12) 0.0246(4) Uani 1 1 d .
H18 H 0.5011 0.2123 0.2422 0.030 Uiso 1 1 calc R
O1M O 0.38741(10) 0.52511(16) 0.31454(9) 0.0410(4) Uani 1 1 d .
O2M O 0.20054(11) 0.45656(14) 0.46115(10) 0.0360(4) Uani 1 1 d .
O3M O 0.27532(12) 0.70440(15) 0.24830(11) 0.0424(4) Uani 1 1 d .
O4M O 0.13714(16) 0.18328(18) 0.30264(13) 0.0635(6) Uani 1 1 d .
N1M N 0.27694(15) 0.54330(19) 0.58091(13) 0.0456(5) Uani 1 1 d .
N2M N 0.43226(16) 0.6028(2) 0.43737(13) 0.0559(7) Uani 1 1 d .
N3M N 0.07172(17) 0.0960(2) 0.18273(15) 0.0549(6) Uani 1 1 d .
N4M N 0.2096(2) 0.8140(2) 0.30177(18) 0.0673(8) Uani 1 1 d .
C1M C 0.25745(16) 0.4568(2) 0.53133(14) 0.0350(5) Uani 1 1 d .
H1M H 0.2891 0.3914 0.5509 0.042 Uiso 1 1 calc R
C2M C 0.2120(2) 0.7363(2) 0.25288(18) 0.0500(7) Uani 1 1 d .
H2M H 0.1603 0.7024 0.2185 0.060 Uiso 1 1 calc R
C3M C 0.38014(17) 0.5410(2) 0.37656(15) 0.0439(6) Uani 1 1 d .
H3M H 0.3345 0.5069 0.3808 0.053 Uiso 1 1 calc R
C4M C 0.0773(3) 0.1515(3) 0.2470(2) 0.0695(9) Uani 1 1 d .
H4M H 0.0253 0.1671 0.2471 0.083 Uiso 1 1 calc R
C5M C 0.2877(4) 0.8662(4) 0.3590(3) 0.1154(18) Uani 1 1 d .
H5M1 H 0.2748 0.9210 0.3900 0.173 Uiso 0.50 1 calc PR
H5M2 H 0.3150 0.9022 0.3303 0.173 Uiso 0.50 1 calc PR
H5M3 H 0.3253 0.8104 0.3948 0.173 Uiso 0.50 1 calc PR
H5M4 H 0.3353 0.8348 0.3534 0.173 Uiso 0.50 1 calc PR
H5M5 H 0.2951 0.8535 0.4131 0.173 Uiso 0.50 1 calc PR
H5M6 H 0.2848 0.9453 0.3486 0.173 Uiso 0.50 1 calc PR
C6M C 0.1295(4) 0.8434(4) 0.3034(3) 0.1152(19) Uani 1 1 d .
H6M1 H 0.1400 0.9016 0.3427 0.173 Uiso 0.50 1 calc PR
H6M2 H 0.1069 0.7787 0.3180 0.173 Uiso 0.50 1 calc PR
H6M3 H 0.0890 0.8694 0.2507 0.173 Uiso 0.50 1 calc PR
H6M4 H 0.0839 0.7982 0.2649 0.173 Uiso 0.50 1 calc PR
H6M5 H 0.1170 0.9211 0.2897 0.173 Uiso 0.50 1 calc PR
H6M6 H 0.1350 0.8304 0.3569 0.173 Uiso 0.50 1 calc PR
C7M C -0.0106(3) 0.0665(5) 0.1214(3) 0.122(2) Uani 1 1 d .
H7M1 H -0.0049 0.0269 0.0788 0.183 Uiso 0.50 1 calc PR
H7M2 H -0.0439 0.1331 0.0996 0.183 Uiso 0.50 1 calc PR
H7M3 H -0.0388 0.0195 0.1441 0.183 Uiso 0.50 1 calc PR
H7M4 H -0.0535 0.0928 0.1362 0.183 Uiso 0.50 1 calc PR
H7M5 H -0.0145 -0.0135 0.1154 0.183 Uiso 0.50 1 calc PR
H7M6 H -0.0196 0.1002 0.0709 0.183 Uiso 0.50 1 calc PR
C8M C 0.1443(3) 0.0722(4) 0.1709(3) 0.1088(16) Uani 1 1 d .
H8M1 H 0.1270 0.0315 0.1211 0.163 Uiso 0.50 1 calc PR
H8M2 H 0.1840 0.0278 0.2154 0.163 Uiso 0.50 1 calc PR
H8M3 H 0.1713 0.1410 0.1683 0.163 Uiso 0.50 1 calc PR
H8M4 H 0.1946 0.1020 0.2154 0.163 Uiso 0.50 1 calc PR
H8M5 H 0.1375 0.1058 0.1211 0.163 Uiso 0.50 1 calc PR
H8M6 H 0.1502 -0.0074 0.1682 0.163 Uiso 0.50 1 calc PR
C9M C 0.4189(3) 0.6224(4) 0.5083(2) 0.0799(12) Uani 1 1 d .
H9M1 H 0.4638 0.6696 0.5458 0.120 Uiso 0.50 1 calc PR
H9M2 H 0.4196 0.5522 0.5339 0.120 Uiso 0.50 1 calc PR
H9M3 H 0.3646 0.6585 0.4922 0.120 Uiso 0.50 1 calc PR
H9M4 H 0.3682 0.5840 0.5021 0.120 Uiso 0.50 1 calc PR
H9M5 H 0.4124 0.7013 0.5140 0.120 Uiso 0.50 1 calc PR
H9M6 H 0.4674 0.5951 0.5558 0.120 Uiso 0.50 1 calc PR
C10M C 0.5011(2) 0.6652(4) 0.4319(2) 0.0827(13) Uani 1 1 d .
H10A H 0.5329 0.7057 0.4815 0.124 Uiso 0.50 1 calc PR
H10B H 0.4771 0.7169 0.3874 0.124 Uiso 0.50 1 calc PR
H10C H 0.5385 0.6141 0.4233 0.124 Uiso 0.50 1 calc PR
H10D H 0.4995 0.6521 0.3800 0.124 Uiso 0.50 1 calc PR
H10E H 0.5553 0.6409 0.4741 0.124 Uiso 0.50 1 calc PR
H10F H 0.4938 0.7437 0.4382 0.124 Uiso 0.50 1 calc PR
C11M C 0.3468(2) 0.5396(3) 0.66210(19) 0.0755(11) Uani 1 1 d .
H11A H 0.3509 0.6102 0.6885 0.113 Uiso 0.50 1 calc PR
H11B H 0.3994 0.5250 0.6594 0.113 Uiso 0.50 1 calc PR
H11C H 0.3366 0.4811 0.6924 0.113 Uiso 0.50 1 calc PR
H11D H 0.3737 0.4673 0.6717 0.113 Uiso 0.50 1 calc PR
H11E H 0.3251 0.5525 0.7008 0.113 Uiso 0.50 1 calc PR
H11F H 0.3880 0.5964 0.6678 0.113 Uiso 0.50 1 calc PR
C12M C 0.2308(3) 0.6468(3) 0.5550(2) 0.0745(11) Uani 1 1 d .
H12A H 0.2535 0.7000 0.5986 0.112 Uiso 0.50 1 calc PR
H12B H 0.1712 0.6340 0.5399 0.112 Uiso 0.50 1 calc PR
H12C H 0.2366 0.6755 0.5092 0.112 Uiso 0.50 1 calc PR
H12D H 0.1874 0.6397 0.4998 0.112 Uiso 0.50 1 calc PR
H12E H 0.2697 0.7057 0.5586 0.112 Uiso 0.50 1 calc PR
H12F H 0.2043 0.6642 0.5893 0.112 Uiso 0.50 1 calc PR

loop_
_atom_site_aniso_label
_atom_site_aniso_U_11
_atom_site_aniso_U_22
_atom_site_aniso_U_33
_atom_site_aniso_U_23
_atom_site_aniso_U_13
_atom_site_aniso_U_12
Mg1 0.0180(3) 0.0238(3) 0.0174(3) -0.0006(3) 0.0090(3) 0.0011(3)
Mg2 0.0194(3) 0.0290(4) 0.0198(3) -0.0031(3) 0.0096(3) -0.0012(3)
Mg3 0.0249(4) 0.0291(4) 0.0243(4) 0.0008(3) 0.0139(3) 0.0004(3)
O1 0.0302(8) 0.0297(8) 0.0252(7) 0.0056(6) 0.0177(6) 0.0034(6)
O2 0.0201(7) 0.0244(7) 0.0196(7) 0.0022(5) 0.0087(6) 0.0034(6)
O3 0.0218(7) 0.0317(8) 0.0281(8) 0.0015(6) 0.0122(6) 0.0067(6)
O4 0.0218(7) 0.0332(8) 0.0242(8) 0.0007(6) 0.0074(6) 0.0036(6)
O5 0.0322(8) 0.0380(9) 0.0221(7) 0.0053(6) 0.0153(7) 0.0120(7)
O6 0.0216(7) 0.0394(9) 0.0235(7) -0.0021(6) 0.0104(6) -0.0043(7)
O8 0.0208(7) 0.0309(8) 0.0295(8) -0.0043(6) 0.0141(6) -0.0009(6)
O9 0.0271(8) 0.0413(9) 0.0383(9) 0.0134(7) 0.0215(7) 0.0116(7)
O13 0.0265(8) 0.0396(9) 0.0265(8) 0.0110(7) 0.0138(6) 0.0140(7)
O10 0.0306(8) 0.0305(8) 0.0407(9) 0.0054(7) 0.0244(7) 0.0070(7)
O11 0.0253(8) 0.0489(10) 0.0342(9) -0.0186(7) 0.0135(7) -0.0039(7)
O12 0.0277(8) 0.0477(10) 0.0231(8) 0.0050(7) 0.0153(7) 0.0023(7)
C4 0.0212(10) 0.0241(10) 0.0224(10) 0.0027(8) 0.0116(8) -0.0005(8)
C1 0.0191(9) 0.0203(10) 0.0263(10) 0.0034(8) 0.0110(8) -0.0008(8)
C8 0.0228(10) 0.0262(11) 0.0250(10) -0.0006(8) 0.0121(9) 0.0020(8)
C5 0.0198(10) 0.0265(11) 0.0220(10) 0.0027(8) 0.0094(8) 0.0043(8)
C10 0.0177(9) 0.0272(11) 0.0240(10) 0.0030(8) 0.0104(8) 0.0002(8)
C2 0.0189(9) 0.0218(10) 0.0261(10) 0.0020(8) 0.0106(8) 0.0004(8)
C7 0.0221(10) 0.0231(10) 0.0252(10) 0.0000(8) 0.0127(8) -0.0001(8)
C17 0.0218(10) 0.0265(10) 0.0234(10) 0.0003(8) 0.0117(8) 0.0028(8)
C11 0.0207(10) 0.0287(11) 0.0210(10) 0.0040(8) 0.0105(8) 0.0031(8)
C16 0.0218(10) 0.0268(11) 0.0225(10) 0.0027(8) 0.0108(8) 0.0039(8)
C13 0.0220(10) 0.0271(11) 0.0233(10) 0.0029(8) 0.0137(8) 0.0020(8)
C14 0.0171(9) 0.0288(11) 0.0190(9) 0.0018(8) 0.0082(8) 0.0013(8)
C3 0.0233(10) 0.0250(10) 0.0228(10) 0.0018(8) 0.0138(8) 0.0025(8)
C6 0.0175(9) 0.0267(11) 0.0258(10) 0.0010(8) 0.0103(8) -0.0001(8)
C9 0.0215(10) 0.0259(11) 0.0230(10) -0.0016(8) 0.0088(8) -0.0007(8)
C12 0.0182(9) 0.0288(11) 0.0244(10) 0.0048(8) 0.0103(8) 0.0052(8)
C15 0.0247(10) 0.0273(11) 0.0222(10) 0.0047(8) 0.0123(9) 0.0033(9)
C18 0.0242(10) 0.0312(11) 0.0229(10) 0.0028(8) 0.0146(9) 0.0039(9)
O1M 0.0335(9) 0.0580(11) 0.0244(8) -0.0028(7) 0.0069(7) -0.0009(8)
O2M 0.0393(9) 0.0331(9) 0.0344(9) -0.0033(7) 0.0155(8) 0.0025(7)
O3M 0.0475(11) 0.0406(10) 0.0468(10) -0.0143(8) 0.0281(9) -0.0024(8)
O4M 0.0745(15) 0.0496(12) 0.0466(12) -0.0162(10) 0.0099(11) -0.0067(11)
N1M 0.0514(13) 0.0413(12) 0.0405(12) -0.0095(10) 0.0177(11) -0.0019(11)
N2M 0.0518(14) 0.0844(19) 0.0326(12) -0.0143(12) 0.0201(11) -0.0326(13)
N3M 0.0638(16) 0.0475(14) 0.0453(14) -0.0143(11) 0.0175(12) -0.0168(12)
N4M 0.096(2) 0.0539(16) 0.0702(18) -0.0123(14) 0.0538(18) 0.0137(15)
C1M 0.0403(13) 0.0301(12) 0.0363(13) 0.0013(10) 0.0188(11) 0.0011(10)
C2M 0.0602(18) 0.0451(16) 0.0529(17) -0.0081(13) 0.0329(15) 0.0026(14)
C3M 0.0348(13) 0.0595(17) 0.0334(13) -0.0006(12) 0.0119(11) -0.0103(13)
C4M 0.070(2) 0.057(2) 0.074(2) 0.0043(18) 0.026(2) 0.0007(18)
C5M 0.150(5) 0.090(3) 0.087(3) -0.045(3) 0.037(3) -0.002(3)
C6M 0.163(5) 0.090(3) 0.160(5) 0.009(3) 0.132(4) 0.044(3)
C7M 0.094(3) 0.120(4) 0.104(4) -0.002(3) 0.003(3) -0.047(3)
C8M 0.133(4) 0.084(3) 0.144(5) 0.007(3) 0.093(4) 0.014(3)
C9M 0.086(3) 0.118(3) 0.0469(18) -0.026(2) 0.0396(19) -0.038(2)
C10M 0.072(2) 0.120(3) 0.062(2) -0.031(2) 0.0356(19) -0.061(2)
C11M 0.078(2) 0.083(3) 0.0448(18) -0.0145(17) 0.0091(17) -0.010(2)
C12M 0.085(3) 0.0452(18) 0.081(2) -0.0207(17) 0.026(2) 0.0098(18)

loop_
_atom_type_symbol
_atom_type_description
_atom_type_scat_dispersion_real
_atom_type_scat_dispersion_imag
_atom_type_scat_source
C C 0.0033 0.0016 'International Tables Vol C Tables 4.2.6.8 and 6.1.1.4'
H H 0.0000 0.0000 'International Tables Vol C Tables 4.2.6.8 and 6.1.1.4'
N N 0.0061 0.0033 'International Tables Vol C Tables 4.2.6.8 and 6.1.1.4'
O O 0.0106 0.0060 'International Tables Vol C Tables 4.2.6.8 and 6.1.1.4'
Mg Mg 0.0486 0.0363 'International Tables Vol C Tables 4.2.6.8 and 6.1.1.4'

loop_
_geom_angle_atom_site_label_1
_geom_angle_atom_site_label_2
_geom_angle_atom_site_label_3
_geom_angle
_geom_angle_site_symmetry_1
_geom_angle_site_symmetry_3
O1 Mg1 O3 109.17(7) 4_565 .
O1 Mg1 O13 85.62(6) 4_565 2_655
O3 Mg1 O13 99.31(7) . 2_655
O1 Mg1 O2 151.74(7) 4_565 .
O3 Mg1 O2 99.05(6) . .
O13 Mg1 O2 88.54(6) 2_655 .
O1 Mg1 O5 92.45(6) 4_565 .
O3 Mg1 O5 156.43(6) . .
O13 Mg1 O5 91.38(7) 2_655 .
O2 Mg1 O5 60.04(6) . .
O1 Mg1 O8 94.66(6) 4_565 3_565
O3 Mg1 O8 83.46(6) . 3_565
O13 Mg1 O8 176.96(7) 2_655 3_565
O2 Mg1 O8 89.80(6) . 3_565
O5 Mg1 O8 85.59(7) . 3_565
O1 Mg1 C10 121.82(7) 4_565 .
O3 Mg1 C10 128.72(7) . .
O13 Mg1 C10 89.99(7) 2_655 .
O2 Mg1 C10 30.43(6) . .
O5 Mg1 C10 29.60(6) . .
O8 Mg1 C10 87.29(7) 3_565 .
O1 Mg1 Mg2 159.16(5) 4_565 .
O3 Mg1 Mg2 74.41(5) . .
O13 Mg1 Mg2 73.55(5) 2_655 .
O2 Mg1 Mg2 31.68(4) . .
O5 Mg1 Mg2 88.79(5) . .
O8 Mg1 Mg2 106.17(5) 3_565 .
C10 Mg1 Mg2 60.16(5) . .
O4 Mg2 O9 92.88(7) . 2_655
O4 Mg2 O2 91.89(6) . .
O9 Mg2 O2 87.11(6) 2_655 .
O4 Mg2 O1M 172.66(8) . .
O9 Mg2 O1M 89.08(8) 2_655 .
O2 Mg2 O1M 95.28(7) . .
O4 Mg2 O3M 88.75(7) . .
O9 Mg2 O3M 90.10(7) 2_655 .
O2 Mg2 O3M 177.16(7) . .
O1M Mg2 O3M 84.17(8) . .
O4 Mg2 O6 91.11(7) . 3_565
O9 Mg2 O6 175.82(7) 2_655 3_565
O2 Mg2 O6 94.01(6) . 3_565
O1M Mg2 O6 86.81(7) . 3_565
O3M Mg2 O6 88.74(7) . 3_565
O4 Mg2 Mg1 66.85(5) . .
O9 Mg2 Mg1 68.03(5) 2_655 .
O2 Mg2 Mg1 33.34(4) . .
O1M Mg2 Mg1 120.37(6) . .
O3M Mg2 Mg1 145.29(6) . .
O6 Mg2 Mg1 114.83(5) 3_565 .
O10 Mg3 O12 106.51(7) . 3_565
O10 Mg3 O2M 92.37(7) . .
O12 Mg3 O2M 94.37(7) 3_565 .
O10 Mg3 O11 149.93(7) . 2_545
O12 Mg3 O11 102.93(7) 3_565 2_545
O2M Mg3 O11 91.37(7) . 2_545
O10 Mg3 O4M 84.86(9) . .
O12 Mg3 O4M 86.32(8) 3_565 .
O2M Mg3 O4M 177.23(9) . .
O11 Mg3 O4M 91.09(9) 2_545 .
O10 Mg3 O8 90.62(7) . 2_545
O12 Mg3 O8 162.77(7) 3_565 2_545
O2M Mg3 O8 86.61(7) . 2_545
O11 Mg3 O8 59.84(6) 2_545 2_545
O4M Mg3 O8 93.53(8) . 2_545
O10 Mg3 C8 120.63(7) . 2_545
O12 Mg3 C8 132.63(7) 3_565 2_545
O2M Mg3 C8 88.45(7) . 2_545
O11 Mg3 C8 29.70(6) 2_545 2_545
O4M Mg3 C8 93.06(9) . 2_545
O8 Mg3 C8 30.15(6) 2_545 2_545
C14 O1 Mg1 134.55(14) . 4_566
C10 O2 Mg2 143.30(13) . .
C10 O2 Mg1 90.40(12) . .
Mg2 O2 Mg1 114.98(7) . .
C1 O3 Mg1 127.76(13) . .
C1 O4 Mg2 142.29(14) . .
C10 O5 Mg1 89.54(12) . .
C5 O6 Mg2 148.84(14) . 3_565
C8 O8 Mg1 142.37(14) . 3_565
C8 O8 Mg3 85.66(12) . 2
Mg1 O8 Mg3 117.58(7) 3_565 2
C17 O9 Mg2 138.43(15) . 2_645
C17 O13 Mg1 129.08(13) . 2_645
C14 O10 Mg3 129.30(14) . .
C8 O11 Mg3 93.95(13) . 2
C5 O12 Mg3 128.95(14) . 3_565
C3 C4 C6 119.34(19) . .
C3 C4 C5 122.23(18) . .
C6 C4 C5 118.40(18) . .
O4 C1 O3 125.69(18) . .
O4 C1 C2 115.70(18) . .
O3 C1 C2 118.58(18) . .
O11 C8 O8 120.53(19) . .
O11 C8 C7 119.33(18) . .
O8 C8 C7 120.13(18) . .
O11 C8 Mg3 56.36(11) . 2
O8 C8 Mg3 64.19(11) . 2
C7 C8 Mg3 175.25(15) . 2
O6 C5 O12 124.57(19) . .
O6 C5 C4 117.63(17) . .
O12 C5 C4 117.78(18) . .
O5 C10 O2 120.03(18) . .
O5 C10 C11 120.53(18) . .
O2 C10 C11 119.37(17) . .
O5 C10 Mg1 60.86(11) . .
O2 C10 Mg1 59.17(10) . .
C11 C10 Mg1 176.90(14) . .
C9 C2 C3 119.43(18) . .
C9 C2 C1 118.51(18) . .
C3 C2 C1 121.81(18) . .
C6 C7 C9 118.86(19) . .
C6 C7 C8 120.98(18) . .
C9 C7 C8 120.10(18) . .
O13 C17 O9 126.32(19) . .
O13 C17 C16 118.72(18) . .
O9 C17 C16 114.96(18) . .
C18 C11 C12 119.19(18) . .
C18 C11 C10 120.63(18) . .
C12 C11 C10 120.16(18) . .
C18 C16 C15 119.39(18) . .
C18 C16 C17 117.66(18) . .
C15 C16 C17 122.94(18) . .
C12 C13 C15 119.78(18) . .
C12 C13 C14 117.42(18) . .
C15 C13 C14 122.80(17) . .
O1 C14 O10 126.52(18) . .
O1 C14 C13 117.86(18) . .
O10 C14 C13 115.62(18) . .
C4 C3 C2 120.18(19) . .
C7 C6 C4 121.26(19) . .
C7 C9 C2 120.87(19) . .
C13 C12 C11 120.56(19) . .
C16 C15 C13 119.73(18) . .
C11 C18 C16 121.00(18) . .
C3M O1M Mg2 122.63(17) . .
C1M O2M Mg3 125.77(16) . .
C2M O3M Mg2 125.66(19) . .
C4M O4M Mg3 135.5(3) . .
C1M N1M C12M 120.9(2) . .
C1M N1M C11M 121.9(3) . .
C12M N1M C11M 117.2(3) . .
C3M N2M C9M 122.2(3) . .
C3M N2M C10M 120.4(2) . .
C9M N2M C10M 117.0(3) . .
C4M N3M C8M 122.2(4) . .
C4M N3M C7M 118.6(4) . .
C8M N3M C7M 119.1(4) . .
C2M N4M C5M 119.9(3) . .
C2M N4M C6M 121.1(4) . .
C5M N4M C6M 118.8(3) . .
O2M C1M N1M 124.5(2) . .
O3M C2M N4M 125.9(3) . .
O1M C3M N2M 124.3(2) . .
O4M C4M N3M 129.4(4) . .

loop_
_geom_bond_atom_site_label_1
_geom_bond_atom_site_label_2
_geom_bond_distance
_geom_bond_site_symmetry_2
Mg1 O1 1.9976(15) 4_565
Mg1 O3 2.0325(16) .
Mg1 O13 2.0653(16) 2_655
Mg1 O2 2.1541(15) .
Mg1 O5 2.1911(17) .
Mg1 O8 2.2156(16) 3_565
Mg1 C10 2.509(2) .
Mg1 Mg2 3.5528(11) .
Mg2 O4 2.0045(18) .
Mg2 O9 2.0118(16) 2_655
Mg2 O2 2.0584(15) .
Mg2 O1M 2.0745(19) .
Mg2 O3M 2.0802(18) .
Mg2 O6 2.1088(16) 3_565
Mg3 O10 1.9899(17) .
Mg3 O12 2.0272(17) 3_565
Mg3 O2M 2.0819(18) .
Mg3 O11 2.0979(17) 2_545
Mg3 O4M 2.103(2) .
Mg3 O8 2.2696(16) 2_545
Mg3 C8 2.514(2) 2_545
O1 C14 1.241(2) .
O1 Mg1 1.9976(15) 4_566
O2 C10 1.271(2) .
O3 C1 1.256(2) .
O4 C1 1.246(2) .
O5 C10 1.239(2) .
O6 C5 1.242(2) .
O6 Mg2 2.1088(16) 3_565
O8 C8 1.266(3) .
O8 Mg1 2.2156(16) 3_565
O8 Mg3 2.2696(16) 2
O9 C17 1.249(2) .
O9 Mg2 2.0118(16) 2_645
O13 C17 1.246(2) .
O13 Mg1 2.0653(16) 2_645
O10 C14 1.252(2) .
O11 C8 1.248(3) .
O11 Mg3 2.0979(17) 2
O12 C5 1.257(2) .
O12 Mg3 2.0272(17) 3_565
C4 C3 1.380(3) .
C4 C6 1.389(3) .
C4 C5 1.506(3) .
C1 C2 1.502(3) .
C8 C7 1.499(3) .
C8 Mg3 2.514(2) 2
C10 C11 1.483(3) .
C2 C9 1.387(3) .
C2 C3 1.392(3) .
C7 C6 1.379(3) .
C7 C9 1.383(3) .
C17 C16 1.505(3) .
C11 C18 1.380(3) .
C11 C12 1.386(3) .
C16 C18 1.383(3) .
C16 C15 1.392(3) .
C13 C12 1.380(3) .
C13 C15 1.393(3) .
C13 C14 1.507(3) .
O1M C3M 1.223(3) .
O2M C1M 1.226(3) .
O3M C2M 1.210(3) .
O4M C4M 1.150(4) .
N1M C1M 1.319(3) .
N1M C12M 1.435(4) .
N1M C11M 1.444(4) .
N2M C3M 1.308(3) .
N2M C9M 1.449(4) .
N2M C10M 1.457(4) .
N3M C4M 1.323(4) .
N3M C8M 1.411(5) .
N3M C7M 1.417(5) .
N4M C2M 1.308(4) .
N4M C5M 1.437(6) .
N4M C6M 1.458(5) .
